data_7044616
loop_
_publ_author_name
'Machata, Marek'
'Herchel, Radovan'
'Nemec, Ivan'
'Travnicek, Zdenek'

_publ_section_title
;
 Crystal structures and magnetic properties of two series of phenoxo-O
 bridged dinuclear Ln2 (Ln = Gd, Tb, Dy) complexes
;
_journal_name_full 'Dalton Transactions'
_journal_paper_doi 10.1039/C7DT03441E
_journal_year 2017
_chemical_formula_sum 'C64 H58 Dy2 N4 O12'
_chemical_formula_weight 1400.14
_space_group_crystal_system monoclinic
_space_group_IT_number 14
_space_group_name_Hall '-P 2ybc'
_space_group_name_H-M_alt 'P 1 21/c 1'
_symmetry_space_group_name_Hall '-P 2ybc'
_symmetry_space_group_name_H-M 'P 1 21/c 1'
_atom_sites_solution_hydrogens geom
_audit_creation_method SHELXL-2014/7
_audit_update_record
;
2017-10-30 deposited with the CCDC.
2017-11-01 downloaded from the CCDC.
;
_cell_angle_alpha 90
_cell_angle_beta 96.256(2)
_cell_angle_gamma 90
_cell_formula_units_Z 2
_cell_length_a 11.2623(2)
_cell_length_b 15.7686(3)
_cell_length_c 15.5235(3)
_cell_measurement_reflns_used 13167
_cell_measurement_temperature 130(2)
_cell_measurement_theta_max 33.1937
_cell_measurement_theta_min 2.9329
_cell_volume 2740.41(9)
_computing_cell_refinement 'CrysAlis RED, Oxford Diffraction Ltd.'
_computing_data_collection 'CrysAlis CCD, Oxford Diffraction Ltd.'
_computing_data_reduction 'CrysAlis RED, Oxford Diffraction Ltd.'
_computing_molecular_graphics 'MERCURY (Macrae et al., 2006)'
_computing_publication_material ' enCIFer (Allen et al., 2004)'
_computing_structure_refinement 'SHELXL-2014/7 (Sheldrick, 2014)'
_computing_structure_solution 'SHELXLS-2014/7 (Sheldrick, 2014)'
_diffrn_ambient_temperature 130(2)
_diffrn_measured_fraction_theta_full 0.998
_diffrn_measured_fraction_theta_max 0.998
_diffrn_measurement_device_type 'Xcalibur, Sapphire2, large Be window'
_diffrn_radiation_type MoK\a
_diffrn_radiation_wavelength 0.71073
_diffrn_reflns_av_R_equivalents 0.0277
_diffrn_reflns_av_unetI/netI 0.0259
_diffrn_reflns_Laue_measured_fraction_full 0.998
_diffrn_reflns_Laue_measured_fraction_max 0.998
_diffrn_reflns_limit_h_max 11
_diffrn_reflns_limit_h_min -13
_diffrn_reflns_limit_k_max 18
_diffrn_reflns_limit_k_min -18
_diffrn_reflns_limit_l_max 18
_diffrn_reflns_limit_l_min -18
_diffrn_reflns_number 15850
_diffrn_reflns_point_group_measured_fraction_full 0.998
_diffrn_reflns_point_group_measured_fraction_max 0.998
_diffrn_reflns_theta_full 25.000
_diffrn_reflns_theta_max 25.000
_diffrn_reflns_theta_min 2.939
_exptl_absorpt_coefficient_mu 2.776
_exptl_absorpt_correction_T_max 1.00000
_exptl_absorpt_correction_T_min 0.74282
_exptl_absorpt_correction_type multi-scan
_exptl_absorpt_process_details
;
CrysAlis RED, Oxford Diffraction Ltd.,
Version 1.171.33.52 (release 06-11-2009 CrysAlis171 .NET)
(compiled Nov  6 2009,16:24:50)
Empirical absorption correction using spherical harmonics,
 implemented in SCALE3 ABSPACK scaling algorithm.
;
_exptl_crystal_colour yellow
_exptl_crystal_density_diffrn 1.697
_exptl_crystal_description prism
_exptl_crystal_F_000 1396
_exptl_crystal_size_max 0.360
_exptl_crystal_size_mid 0.340
_exptl_crystal_size_min 0.280
_refine_diff_density_max 1.024
_refine_diff_density_min -0.399
_refine_diff_density_rms 0.076
_refine_ls_extinction_method none
_refine_ls_goodness_of_fit_ref 1.037
_refine_ls_hydrogen_treatment constr
_refine_ls_matrix_type full
_refine_ls_number_parameters 373
_refine_ls_number_reflns 4832
_refine_ls_number_restraints 0
_refine_ls_restrained_S_all 1.037
_refine_ls_R_factor_all 0.0273
_refine_ls_R_factor_gt 0.0212
_refine_ls_shift/su_max 0.003
_refine_ls_shift/su_mean 0.000
_refine_ls_structure_factor_coef Fsqd
_refine_ls_weighting_details 'w=1/[\s^2^(Fo^2^)+(0.0317P)^2^] where P=(Fo^2^+2Fc^2^)/3'
_refine_ls_weighting_scheme calc
_refine_ls_wR_factor_gt 0.0514
_refine_ls_wR_factor_ref 0.0525
_reflns_Friedel_coverage 0.000
_reflns_number_gt 4121
_reflns_number_total 4832
_reflns_threshold_expression 'I > 2\s(I)'
_cod_data_source_file c7dt03441e2.cif
_cod_data_source_block Dy_DMF
_cod_database_code 7044616
_shelx_shelxl_version_number 2014/7
_shelx_space_group_comment
;
The symmetry employed for this shelxl refinement is uniquely defined
by the following loop, which should always be used as a source of
symmetry information in preference to the above space-group names.
They are only intended as comments.
;
_shelx_estimated_absorpt_t_min 0.435
_shelx_estimated_absorpt_t_max 0.510

loop_
_space_group_symop_operation_xyz
'x, y, z'
'-x, y+1/2, -z+1/2'
'-x, -y, -z'
'x, -y-1/2, z-1/2'

loop_
_atom_site_label
_atom_site_type_symbol
_atom_site_fract_x
_atom_site_fract_y
_atom_site_fract_z
_atom_site_U_iso_or_equiv
_atom_site_adp_type
_atom_site_occupancy
_atom_site_site_symmetry_order
_atom_site_calc_flag
_atom_site_refinement_flags_posn
_atom_site_refinement_flags_adp
Dy1 Dy 0.52223(2) 0.11200(2) 0.54261(2) 0.01770(6) Uani 1 1 d . .
O5 O 0.60951(16) 0.06413(12) 0.67425(12) 0.0224(4) Uani 1 1 d . .
C28 C 0.8590(3) -0.07132(19) 0.8357(2) 0.0287(7) Uani 1 1 d . .
H28 H 0.9424 -0.0631 0.8344 0.034 Uiso 1 1 calc R U
O3 O 0.34430(17) 0.17551(12) 0.45908(13) 0.0262(5) Uani 1 1 d . .
O1 O 0.62393(15) -0.01188(12) 0.51384(11) 0.0190(4) Uani 1 1 d . .
O6 O 0.55849(19) 0.13609(13) 0.39550(13) 0.0277(5) Uani 1 1 d . .
O4 O 0.38130(17) 0.12159(12) 0.64046(12) 0.0230(4) Uani 1 1 d . .
C30 C 0.7795(3) 0.1476(3) 0.2468(2) 0.0420(9) Uani 1 1 d . .
H30A H 0.8066 0.0903 0.2635 0.063 Uiso 1 1 calc R U
H30B H 0.8462 0.1875 0.2583 0.063 Uiso 1 1 calc R U
H30C H 0.7507 0.1486 0.1850 0.063 Uiso 1 1 calc R U
N1 N 0.7360(2) 0.15655(15) 0.54231(14) 0.0212(5) Uani 1 1 d . .
C32 C 0.6442(3) 0.12053(18) 0.35533(18) 0.0249(7) Uani 1 1 d . .
H32 H 0.6850 0.0683 0.3668 0.030 Uiso 1 1 calc R U
N2 N 0.6833(2) 0.17220(17) 0.29684(15) 0.0321(6) Uani 1 1 d . .
C23 C 0.5708(2) 0.02861(17) 0.73892(18) 0.0210(6) Uani 1 1 d . .
C15 C 0.2491(3) 0.10486(17) 0.74597(19) 0.0216(6) Uani 1 1 d . .
C29 C 0.7779(3) -0.01852(19) 0.78833(19) 0.0254(7) Uani 1 1 d . .
H29 H 0.8060 0.0251 0.7536 0.030 Uiso 1 1 calc R U
O2 O 0.54483(17) 0.25158(13) 0.55734(13) 0.0280(5) Uani 1 1 d . .
C8 C 0.7472(3) 0.24568(18) 0.52920(18) 0.0233(6) Uani 1 1 d . .
C22 C 0.4554(2) 0.04209(18) 0.76318(18) 0.0224(6) Uani 1 1 d . .
H22 H 0.4357 0.0174 0.8156 0.027 Uiso 1 1 calc R U
C24 C 0.6554(3) -0.02889(18) 0.79123(18) 0.0214(6) Uani 1 1 d . .
C17 C 0.0586(3) 0.1766(2) 0.7270(2) 0.0328(7) Uani 1 1 d . .
H17 H 0.0052 0.2142 0.6945 0.039 Uiso 1 1 calc R U
C20 C 0.2148(3) 0.0687(2) 0.8213(2) 0.0290(7) Uani 1 1 d . .
H20 H 0.2681 0.0316 0.8547 0.035 Uiso 1 1 calc R U
C4 C 0.9625(3) -0.1022(2) 0.6008(2) 0.0355(8) Uani 1 1 d . .
H4 H 1.0400 -0.1239 0.6188 0.043 Uiso 1 1 calc R U
C9 C 0.8489(3) 0.2874(2) 0.5078(2) 0.0302(7) Uani 1 1 d . .
H9 H 0.9204 0.2564 0.5039 0.036 Uiso 1 1 calc R U
C16 C 0.1687(3) 0.1586(2) 0.69887(19) 0.0269(7) Uani 1 1 d . .
H16 H 0.1893 0.1833 0.6467 0.032 Uiso 1 1 calc R U
C27 C 0.8180(3) -0.1362(2) 0.8852(2) 0.0350(8) Uani 1 1 d . .
H27 H 0.8734 -0.1715 0.9190 0.042 Uiso 1 1 calc R U
C11 C 0.7417(3) 0.4187(2) 0.4960(2) 0.0309(7) Uani 1 1 d . .
H11 H 0.7399 0.4779 0.4842 0.037 Uiso 1 1 calc R U
C5 C 0.9450(3) -0.0169(2) 0.5902(2) 0.0320(7) Uani 1 1 d . .
H5 H 1.0112 0.0202 0.6021 0.038 Uiso 1 1 calc R U
C21 C 0.3686(2) 0.08987(17) 0.71408(18) 0.0198(6) Uani 1 1 d . .
C10 C 0.8464(3) 0.3737(2) 0.4922(2) 0.0352(8) Uani 1 1 d . .
H10 H 0.9166 0.4020 0.4788 0.042 Uiso 1 1 calc R U
C7 C 0.8297(3) 0.10935(18) 0.55422(19) 0.0246(7) Uani 1 1 d . .
H7 H 0.9048 0.1374 0.5581 0.030 Uiso 1 1 calc R U
C33 C 0.3449(3) 0.2507(2) 0.4069(2) 0.0389(8) Uani 1 1 d . .
H33A H 0.3255 0.2357 0.3457 0.058 Uiso 1 1 calc R U
H33B H 0.4243 0.2768 0.4153 0.058 Uiso 1 1 calc R U
H33C H 0.2854 0.2908 0.4242 0.058 Uiso 1 1 calc R U
C1 C 0.7343(2) -0.03730(18) 0.54361(17) 0.0201(6) Uani 1 1 d . .
C19 C 0.1043(3) 0.0858(2) 0.8481(2) 0.0334(8) Uani 1 1 d . .
H19 H 0.0819 0.0598 0.8991 0.040 Uiso 1 1 calc R U
C31 C 0.6284(4) 0.2541(2) 0.2792(2) 0.0484(10) Uani 1 1 d . .
H31A H 0.5661 0.2493 0.2302 0.073 Uiso 1 1 calc R U
H31B H 0.6891 0.2948 0.2650 0.073 Uiso 1 1 calc R U
H31C H 0.5928 0.2737 0.3305 0.073 Uiso 1 1 calc R U
C12 C 0.6399(3) 0.37836(18) 0.51691(19) 0.0277(7) Uani 1 1 d . .
H12 H 0.5686 0.4101 0.5187 0.033 Uiso 1 1 calc R U
C25 C 0.6158(3) -0.09594(19) 0.8394(2) 0.0290(7) Uani 1 1 d . .
H25 H 0.5325 -0.1047 0.8406 0.035 Uiso 1 1 calc R U
C6 C 0.8324(2) 0.01758(18) 0.56227(18) 0.0233(6) Uani 1 1 d . .
C3 C 0.8661(3) -0.1568(2) 0.5849(2) 0.0311(7) Uani 1 1 d . .
H3 H 0.8766 -0.2161 0.5930 0.037 Uiso 1 1 calc R U
C18 C 0.0265(3) 0.1404(2) 0.8015(2) 0.0325(8) Uani 1 1 d . .
H18 H -0.0488 0.1530 0.8207 0.039 Uiso 1 1 calc R U
C13 C 0.6400(3) 0.29144(19) 0.53551(18) 0.0242(6) Uani 1 1 d . .
C26 C 0.6961(3) -0.1496(2) 0.8854(2) 0.0360(8) Uani 1 1 d . .
H26 H 0.6682 -0.1956 0.9172 0.043 Uiso 1 1 calc R U
C2 C 0.7554(3) -0.12437(18) 0.55735(18) 0.0236(6) Uani 1 1 d . .

loop_
_atom_site_aniso_label
_atom_site_aniso_U_11
_atom_site_aniso_U_22
_atom_site_aniso_U_33
_atom_site_aniso_U_23
_atom_site_aniso_U_13
_atom_site_aniso_U_12
Dy1 0.01825(8) 0.01706(8) 0.01811(8) 0.00134(5) 0.00351(5) 0.00135(6)
O5 0.0219(10) 0.0263(12) 0.0195(11) 0.0019(8) 0.0052(8) -0.0013(9)
C28 0.0190(15) 0.0315(18) 0.0348(18) -0.0006(14) 0.0002(13) -0.0016(13)
O3 0.0251(11) 0.0208(11) 0.0317(12) 0.0072(9) -0.0013(9) 0.0028(9)
O1 0.0158(9) 0.0226(11) 0.0184(10) 0.0020(8) 0.0004(8) 0.0047(8)
O6 0.0330(12) 0.0297(12) 0.0205(11) 0.0051(8) 0.0038(9) 0.0025(10)
O4 0.0222(10) 0.0280(12) 0.0195(11) 0.0021(8) 0.0056(8) 0.0035(9)
C30 0.0360(19) 0.060(2) 0.0299(19) 0.0042(16) 0.0032(15) -0.0124(18)
N1 0.0217(13) 0.0237(14) 0.0187(12) -0.0026(10) 0.0040(10) 0.0012(11)
C32 0.0334(17) 0.0222(16) 0.0177(15) 0.0001(12) -0.0041(13) -0.0034(13)
N2 0.0461(16) 0.0312(15) 0.0191(13) 0.0057(11) 0.0045(12) -0.0049(13)
C23 0.0225(15) 0.0188(15) 0.0211(15) -0.0042(11) -0.0004(12) -0.0032(12)
C15 0.0219(15) 0.0177(15) 0.0258(16) -0.0048(11) 0.0051(12) -0.0062(12)
C29 0.0239(15) 0.0258(17) 0.0267(17) 0.0007(12) 0.0036(12) -0.0024(13)
O2 0.0239(11) 0.0224(11) 0.0392(13) 0.0018(9) 0.0104(10) 0.0003(9)
C8 0.0280(16) 0.0242(16) 0.0182(15) -0.0029(12) 0.0041(12) -0.0041(13)
C22 0.0251(15) 0.0233(16) 0.0201(15) 0.0026(12) 0.0087(12) -0.0026(13)
C24 0.0234(15) 0.0213(16) 0.0193(15) -0.0032(11) 0.0019(12) -0.0009(12)
C17 0.0256(16) 0.0375(19) 0.0352(19) -0.0042(14) 0.0033(14) 0.0065(15)
C20 0.0281(17) 0.0270(18) 0.0330(18) 0.0038(13) 0.0082(14) -0.0015(14)
C4 0.0222(17) 0.042(2) 0.041(2) 0.0024(15) -0.0023(14) 0.0124(15)
C9 0.0280(17) 0.0333(19) 0.0306(18) -0.0050(14) 0.0101(14) -0.0050(15)
C16 0.0259(16) 0.0295(17) 0.0254(16) -0.0005(13) 0.0035(12) 0.0021(14)
C27 0.0311(18) 0.0260(17) 0.046(2) 0.0072(15) -0.0027(15) 0.0038(14)
C11 0.049(2) 0.0194(15) 0.0256(17) -0.0017(13) 0.0110(15) -0.0076(15)
C5 0.0198(15) 0.040(2) 0.0351(19) -0.0016(14) -0.0004(13) 0.0041(15)
C21 0.0208(15) 0.0148(14) 0.0243(16) -0.0036(11) 0.0047(12) -0.0035(12)
C10 0.040(2) 0.033(2) 0.0353(19) -0.0050(14) 0.0172(15) -0.0129(16)
C7 0.0191(15) 0.0329(18) 0.0224(15) -0.0043(12) 0.0054(12) -0.0037(14)
C33 0.041(2) 0.0254(18) 0.048(2) 0.0162(15) -0.0024(16) 0.0020(15)
C1 0.0199(14) 0.0289(17) 0.0118(14) 0.0000(11) 0.0034(11) 0.0042(12)
C19 0.0300(18) 0.0330(18) 0.040(2) 0.0001(14) 0.0161(15) -0.0066(15)
C31 0.077(3) 0.033(2) 0.036(2) 0.0130(16) 0.0084(19) 0.0019(19)
C12 0.0333(17) 0.0227(17) 0.0276(17) 0.0013(12) 0.0054(14) -0.0007(14)
C25 0.0218(16) 0.0266(17) 0.0385(19) 0.0053(13) 0.0027(14) -0.0043(13)
C6 0.0194(15) 0.0279(17) 0.0228(16) -0.0019(12) 0.0032(12) 0.0021(13)
C3 0.0299(17) 0.0301(18) 0.0321(18) 0.0031(14) -0.0013(14) 0.0106(15)
C18 0.0232(16) 0.0339(18) 0.042(2) -0.0108(15) 0.0116(15) -0.0020(14)
C13 0.0262(16) 0.0264(17) 0.0201(15) -0.0022(12) 0.0037(12) -0.0008(13)
C26 0.0333(18) 0.0265(18) 0.048(2) 0.0131(15) 0.0025(15) -0.0017(15)
C2 0.0251(16) 0.0252(17) 0.0201(15) -0.0004(12) 0.0014(12) 0.0036(13)

loop_
_atom_type_symbol
_atom_type_description
_atom_type_scat_dispersion_real
_atom_type_scat_dispersion_imag
_atom_type_scat_source
C C 0.0033 0.0016 'International Tables Vol C Tables 4.2.6.8 and 6.1.1.4'
H H 0.0000 0.0000 'International Tables Vol C Tables 4.2.6.8 and 6.1.1.4'
N N 0.0061 0.0033 'International Tables Vol C Tables 4.2.6.8 and 6.1.1.4'
O O 0.0106 0.0060 'International Tables Vol C Tables 4.2.6.8 and 6.1.1.4'
Dy Dy -0.1892 4.4098 'International Tables Vol C Tables 4.2.6.8 and 6.1.1.4'

loop_
_geom_angle_atom_site_label_1
_geom_angle_atom_site_label_2
_geom_angle_atom_site_label_3
_geom_angle
_geom_angle_site_symmetry_1
_geom_angle_site_symmetry_3
O2 Dy1 O5 101.57(7) . .
O2 Dy1 O4 86.96(7) . .
O5 Dy1 O4 72.28(7) . .
O2 Dy1 O1 142.69(6) . .
O5 Dy1 O1 73.95(6) . .
O4 Dy1 O1 124.45(6) . .
O2 Dy1 O1 139.60(7) . 3_656
O5 Dy1 O1 108.76(6) . 3_656
O4 Dy1 O1 77.81(6) . 3_656
O1 Dy1 O1 73.03(7) . 3_656
O2 Dy1 O6 84.93(7) . .
O5 Dy1 O6 143.14(7) . .
O4 Dy1 O6 144.58(7) . .
O1 Dy1 O6 79.16(7) . .
O1 Dy1 O6 86.39(6) 3_656 .
O2 Dy1 O3 74.38(7) . .
O5 Dy1 O3 147.38(7) . .
O4 Dy1 O3 75.17(7) . .
O1 Dy1 O3 128.66(6) . .
O1 Dy1 O3 65.64(6) 3_656 .
O6 Dy1 O3 69.44(7) . .
O2 Dy1 N1 67.92(7) . .
O5 Dy1 N1 77.05(7) . .
O4 Dy1 N1 135.13(7) . .
O1 Dy1 N1 75.09(7) . .
O1 Dy1 N1 144.21(7) 3_656 .
O6 Dy1 N1 71.95(7) . .
O3 Dy1 N1 127.43(7) . .
O2 Dy1 Dy1 165.54(5) . 3_656
O5 Dy1 Dy1 91.82(5) . 3_656
O4 Dy1 Dy1 102.46(5) . 3_656
O1 Dy1 Dy1 36.93(4) . 3_656
O1 Dy1 Dy1 36.10(4) 3_656 3_656
O6 Dy1 Dy1 81.06(5) . 3_656
O3 Dy1 Dy1 97.22(5) . 3_656
N1 Dy1 Dy1 110.55(5) . 3_656
C23 O5 Dy1 134.37(17) . .
C29 C28 C27 119.7(3) . .
C29 C28 H28 120.1 . .
C27 C28 H28 120.1 . .
C2 O3 C33 115.5(2) 3_656 .
C2 O3 Dy1 117.05(16) 3_656 .
C33 O3 Dy1 125.15(18) . .
C1 O1 Dy1 129.89(17) . .
C1 O1 Dy1 120.50(17) . 3_656
Dy1 O1 Dy1 106.97(7) . 3_656
C32 O6 Dy1 132.62(19) . .
C21 O4 Dy1 135.73(18) . .
N2 C30 H30A 109.5 . .
N2 C30 H30B 109.5 . .
H30A C30 H30B 109.5 . .
N2 C30 H30C 109.5 . .
H30A C30 H30C 109.5 . .
H30B C30 H30C 109.5 . .
C7 N1 C8 120.4(2) . .
C7 N1 Dy1 127.56(19) . .
C8 N1 Dy1 112.06(17) . .
O6 C32 N2 124.1(3) . .
O6 C32 H32 117.9 . .
N2 C32 H32 117.9 . .
C32 N2 C31 120.6(3) . .
C32 N2 C30 121.6(3) . .
C31 N2 C30 117.8(3) . .
O5 C23 C22 123.5(3) . .
O5 C23 C24 116.5(2) . .
C22 C23 C24 120.0(3) . .
C16 C15 C20 117.9(3) . .
C16 C15 C21 118.6(3) . .
C20 C15 C21 123.5(3) . .
C28 C29 C24 120.6(3) . .
C28 C29 H29 119.7 . .
C24 C29 H29 119.7 . .
C13 O2 Dy1 122.16(17) . .
C9 C8 C13 120.3(3) . .
C9 C8 N1 125.9(3) . .
C13 C8 N1 113.7(2) . .
C21 C22 C23 123.2(3) . .
C21 C22 H22 118.4 . .
C23 C22 H22 118.4 . .
C29 C24 C25 118.7(3) . .
C29 C24 C23 119.1(3) . .
C25 C24 C23 122.0(3) . .
C18 C17 C16 120.4(3) . .
C18 C17 H17 119.8 . .
C16 C17 H17 119.8 . .
C19 C20 C15 120.9(3) . .
C19 C20 H20 119.5 . .
C15 C20 H20 119.5 . .
C5 C4 C3 119.3(3) . .
C5 C4 H4 120.4 . .
C3 C4 H4 120.4 . .
C10 C9 C8 120.4(3) . .
C10 C9 H9 119.8 . .
C8 C9 H9 119.8 . .
C17 C16 C15 120.9(3) . .
C17 C16 H16 119.6 . .
C15 C16 H16 119.6 . .
C28 C27 C26 120.2(3) . .
C28 C27 H27 119.9 . .
C26 C27 H27 119.9 . .
C12 C11 C10 120.5(3) . .
C12 C11 H11 119.8 . .
C10 C11 H11 119.8 . .
C4 C5 C6 122.2(3) . .
C4 C5 H5 118.9 . .
C6 C5 H5 118.9 . .
O4 C21 C22 124.4(3) . .
O4 C21 C15 115.3(2) . .
C22 C21 C15 120.3(3) . .
C9 C10 C11 119.9(3) . .
C9 C10 H10 120.0 . .
C11 C10 H10 120.0 . .
N1 C7 C6 126.6(3) . .
N1 C7 H7 116.7 . .
C6 C7 H7 116.7 . .
O3 C33 H33A 109.5 . .
O3 C33 H33B 109.5 . .
H33A C33 H33B 109.5 . .
O3 C33 H33C 109.5 . .
H33A C33 H33C 109.5 . .
H33B C33 H33C 109.5 . .
O1 C1 C2 118.6(2) . .
O1 C1 C6 124.4(3) . .
C2 C1 C6 117.0(3) . .
C18 C19 C20 120.5(3) . .
C18 C19 H19 119.8 . .
C20 C19 H19 119.8 . .
N2 C31 H31A 109.5 . .
N2 C31 H31B 109.5 . .
H31A C31 H31B 109.5 . .
N2 C31 H31C 109.5 . .
H31A C31 H31C 109.5 . .
H31B C31 H31C 109.5 . .
C11 C12 C13 121.2(3) . .
C11 C12 H12 119.4 . .
C13 C12 H12 119.4 . .
C26 C25 C24 120.8(3) . .
C26 C25 H25 119.6 . .
C24 C25 H25 119.6 . .
C5 C6 C1 119.1(3) . .
C5 C6 C7 115.0(3) . .
C1 C6 C7 125.9(3) . .
C2 C3 C4 119.5(3) . .
C2 C3 H3 120.3 . .
C4 C3 H3 120.3 . .
C17 C18 C19 119.5(3) . .
C17 C18 H18 120.3 . .
C19 C18 H18 120.3 . .
O2 C13 C12 122.5(3) . .
O2 C13 C8 119.8(3) . .
C12 C13 C8 117.7(3) . .
C25 C26 C27 119.8(3) . .
C25 C26 H26 120.1 . .
C27 C26 H26 120.1 . .
C3 C2 O3 122.2(3) . 3_656
C3 C2 C1 122.9(3) . .
O3 C2 C1 114.9(2) 3_656 .

loop_
_geom_bond_atom_site_label_1
_geom_bond_atom_site_label_2
_geom_bond_distance
_geom_bond_site_symmetry_2
Dy1 O2 2.225(2) .
Dy1 O5 2.2966(19) .
Dy1 O4 2.3184(18) .
Dy1 O1 2.3320(18) .
Dy1 O1 2.3781(18) 3_656
Dy1 O6 2.3936(19) .
Dy1 O3 2.4766(19) .
Dy1 N1 2.508(2) .
Dy1 Dy1 3.7858(3) 3_656
O5 C23 1.268(3) .
C28 C29 1.387(4) .
C28 C27 1.388(4) .
C28 H28 0.9500 .
O3 C2 1.383(3) 3_656
O3 C33 1.435(3) .
O1 C1 1.340(3) .
O1 Dy1 2.3782(18) 3_656
O6 C32 1.229(4) .
O4 C21 1.270(3) .
C30 N2 1.453(4) .
C30 H30A 0.9800 .
C30 H30B 0.9800 .
C30 H30C 0.9800 .
N1 C7 1.288(4) .
N1 C8 1.428(4) .
C32 N2 1.330(4) .
C32 H32 0.9500 .
N2 C31 1.445(4) .
C23 C22 1.408(4) .
C23 C24 1.490(4) .
C15 C16 1.389(4) .
C15 C20 1.393(4) .
C15 C21 1.503(4) .
C29 C24 1.395(4) .
C29 H29 0.9500 .
O2 C13 1.319(3) .
C8 C9 1.392(4) .
C8 C13 1.419(4) .
C22 C21 1.393(4) .
C22 H22 0.9500 .
C24 C25 1.396(4) .
C17 C18 1.374(4) .
C17 C16 1.387(4) .
C17 H17 0.9500 .
C20 C19 1.381(4) .
C20 H20 0.9500 .
C4 C5 1.366(4) .
C4 C3 1.386(5) .
C4 H4 0.9500 .
C9 C10 1.382(4) .
C9 H9 0.9500 .
C16 H16 0.9500 .
C27 C26 1.389(5) .
C27 H27 0.9500 .
C11 C12 1.381(4) .
C11 C10 1.384(5) .
C11 H11 0.9500 .
C5 C6 1.404(4) .
C5 H5 0.9500 .
C10 H10 0.9500 .
C7 C6 1.452(4) .
C7 H7 0.9500 .
C33 H33A 0.9800 .
C33 H33B 0.9800 .
C33 H33C 0.9800 .
C1 C2 1.406(4) .
C1 C6 1.409(4) .
C19 C18 1.376(5) .
C19 H19 0.9500 .
C31 H31A 0.9800 .
C31 H31B 0.9800 .
C31 H31C 0.9800 .
C12 C13 1.401(4) .
C12 H12 0.9500 .
C25 C26 1.380(4) .
C25 H25 0.9500 .
C3 C2 1.372(4) .
C3 H3 0.9500 .
C18 H18 0.9500 .
C26 H26 0.9500 .
C2 O3 1.383(3) 3_656

loop_
_geom_hbond_atom_site_label_D
_geom_hbond_atom_site_label_H
_geom_hbond_atom_site_label_A
_geom_hbond_distance_DH
_geom_hbond_distance_HA
_geom_hbond_distance_DA
_geom_hbond_angle_DHA
_geom_hbond_site_symmetry_A
C33 H33B O2 0.98 2.49 3.062(4) 116.8 .
C31 H31A O2 0.98 2.67 3.471(4) 139.4 4_565
